data_1562823
loop_
_publ_author_name
'Xia, Zheng-Qiang'
'Wei, Qing'
'Chen, San-Ping'
'Feng, Xin-Ming'
'Xie, Gang'
'Qiao, Cheng-Fang'
'Zhang, Guo-Chun'
'Gao, Sheng-Li'

_publ_section_title
;
 Copper(II)--lanthanide(III) coordination polymers constructed from
 pyridine-2,5-dicarboxylic acid: Preparation, crystal structure and
 photoluminescence
;
_journal_name_full 'Journal of Solid State Chemistry'
_journal_page_first 489
_journal_page_last 498
_journal_paper_doi 10.1016/j.jssc.2012.08.028
_journal_volume 197
_journal_year 2013
_chemical_formula_moiety 'C42 H42 Cu3 Ho2 N6 O36, 4(H2 O)'
_chemical_formula_sum 'C42 H50 Cu3 Ho2 N6 O40'
_chemical_formula_weight 1799.36
_space_group_IT_number 2
_space_group_name_Hall '-P 1'
_space_group_name_H-M_alt 'P -1'
_symmetry_cell_setting triclinic
_symmetry_space_group_name_Hall '-P 1'
_symmetry_space_group_name_H-M 'P -1'
_atom_sites_solution_hydrogens geom
_atom_sites_solution_primary direct
_atom_sites_solution_secondary difmap
_audit_creation_method SHELXL-97
_cell_angle_alpha 72.6270(10)
_cell_angle_beta 76.2730(10)
_cell_angle_gamma 80.177(2)
_cell_formula_units_Z 1
_cell_length_a 7.3742(7)
_cell_length_b 13.5503(13)
_cell_length_c 15.1504(14)
_cell_measurement_reflns_used 3634
_cell_measurement_temperature 273(2)
_cell_measurement_theta_max 0.00
_cell_measurement_theta_min 0.00
_cell_volume 1395.4(2)
_computing_cell_refinement 'Bruker SAINT'
_computing_data_collection 'Bruker APEX2'
_computing_data_reduction 'Bruker SAINT'
_computing_molecular_graphics 'Bruker SHELXTL'
_computing_publication_material 'Bruker SHELXTL'
_computing_structure_refinement 'SHELXL-97 (Sheldrick, 2008)'
_computing_structure_solution 'SHELXS-97 (Sheldrick, 2008)'
_diffrn_ambient_temperature 273(2)
_diffrn_measured_fraction_theta_full 0.983
_diffrn_measured_fraction_theta_max 0.983
_diffrn_measurement_device_type 'CCD area detector'
_diffrn_measurement_method 'phi and omega scans'
_diffrn_radiation_monochromator graphite
_diffrn_radiation_source 'fine-focus sealed tube'
_diffrn_radiation_type MoK\a
_diffrn_radiation_wavelength 0.71073
_diffrn_reflns_av_R_equivalents 0.0184
_diffrn_reflns_av_sigmaI/netI 0.0361
_diffrn_reflns_limit_h_max 8
_diffrn_reflns_limit_h_min -8
_diffrn_reflns_limit_k_max 11
_diffrn_reflns_limit_k_min -16
_diffrn_reflns_limit_l_max 16
_diffrn_reflns_limit_l_min -18
_diffrn_reflns_number 6900
_diffrn_reflns_theta_full 25.00
_diffrn_reflns_theta_max 25.00
_diffrn_reflns_theta_min 1.44
_diffrn_standards_number 0
_exptl_absorpt_coefficient_mu 4.047
_exptl_absorpt_correction_T_max 0.483
_exptl_absorpt_correction_T_min 0.324
_exptl_absorpt_correction_type empirical
_exptl_absorpt_process_details SADABS
_exptl_crystal_colour blue
_exptl_crystal_density_diffrn 2.141
_exptl_crystal_density_meas 2.141
_exptl_crystal_density_method 'not measured'
_exptl_crystal_description block
_exptl_crystal_F_000 885
_exptl_crystal_size_max 0.33
_exptl_crystal_size_mid 0.24
_exptl_crystal_size_min 0.18
_refine_diff_density_max 1.467
_refine_diff_density_min -2.096
_refine_diff_density_rms 0.187
_refine_ls_extinction_method none
_refine_ls_goodness_of_fit_ref 1.047
_refine_ls_hydrogen_treatment constr
_refine_ls_matrix_type full
_refine_ls_number_parameters 421
_refine_ls_number_reflns 4820
_refine_ls_number_restraints 6
_refine_ls_restrained_S_all 1.055
_refine_ls_R_factor_all 0.0420
_refine_ls_R_factor_gt 0.0371
_refine_ls_shift/su_max 0.001
_refine_ls_shift/su_mean 0.000
_refine_ls_structure_factor_coef Fsqd
_refine_ls_weighting_details 'calc w=1/[\s^2^(Fo^2^)+(0.1000P)^2^+0.4643P] where P=(Fo^2^+2Fc^2^)/3'
_refine_ls_weighting_scheme calc
_refine_ls_wR_factor_gt 0.1178
_refine_ls_wR_factor_ref 0.1288
_reflns_number_gt 4215
_reflns_number_total 4820
_reflns_threshold_expression >2sigma(I)
_cod_data_source_file JSSC-2013-197-489.cif
_cod_data_source_block 4
_cod_depositor_comments
;
The following automatic conversions were performed:

data item '_symmetry_cell_setting' value 'Triclinic' was changed to
'triclinic' in accordance with the built-in table derived from the
CIF Core dictionary named 'cif_core.dic' version 2.4.5 last updated
on 2014-11-21.

Automatic conversion script
Id: cif_fix_values 8369 2020-08-20 11:38:08Z andrius 
;
_cod_original_sg_symbol_Hall '-P 1  '
_cod_original_sg_symbol_H-M 'P-1   '
_cod_database_code 1562823

loop_
_symmetry_equiv_pos_as_xyz
'x, y, z'
'-x, -y, -z'

loop_
_atom_site_label
_atom_site_type_symbol
_atom_site_fract_x
_atom_site_fract_y
_atom_site_fract_z
_atom_site_U_iso_or_equiv
_atom_site_adp_type
_atom_site_occupancy
_atom_site_symmetry_multiplicity
_atom_site_calc_flag
_atom_site_refinement_flags
_atom_site_disorder_assembly
_atom_site_disorder_group
O11 O 0.6473(7) 1.0566(3) 0.3763(3) 0.0300(10) Uani 1 1 d . . .
C21 C 0.7678(10) 0.9899(5) 0.3428(4) 0.0292(15) Uani 1 1 d . . .
O1 O -0.2699(7) 0.4451(4) 1.2408(3) 0.0357(12) Uani 1 1 d . . .
Ho1 Ho 0.53676(4) 0.44563(2) 0.810093(18) 0.02241(14) Uani 1 1 d . . .
Cu2 Cu 0.5000 1.0000 0.5000 0.0266(3) Uani 1 2 d S . .
Cu1 Cu 0.44662(11) 0.11025(6) 1.15371(5) 0.0240(2) Uani 1 1 d . . .
O4 O 0.4046(6) -0.0057(3) 1.2661(3) 0.0291(10) Uani 1 1 d . . .
C14 C 0.5567(9) 0.1970(5) 0.9632(5) 0.0241(14) Uani 1 1 d . . .
O7 O 0.4410(6) 0.2174(3) 1.0338(3) 0.0268(10) Uani 1 1 d . . .
O8 O 0.5894(6) 0.2577(3) 0.8828(3) 0.0287(10) Uani 1 1 d . . .
N1 N 0.6320(7) 0.0344(4) 1.0725(4) 0.0211(11) Uani 1 1 d . . .
O5 O 0.9126(7) -0.2569(4) 1.1507(3) 0.0402(12) Uani 1 1 d . . .
N3 N 0.6513(8) 0.8676(4) 0.4902(4) 0.0249(11) Uani 1 1 d . . .
O13 O 0.6781(7) 0.1996(4) 1.1738(4) 0.0365(12) Uani 1 1 d . . .
H13A H 0.7383 0.2021 1.1181 0.055 Uiso 1 1 d R . .
H13B H 0.7389 0.1545 1.2117 0.055 Uiso 1 1 d R . .
N2 N 0.2329(7) 0.1794(4) 1.2242(4) 0.0254(12) Uani 1 1 d . . .
O6 O 1.0700(7) -0.2448(4) 1.0043(3) 0.0342(11) Uani 1 1 d . . .
O3 O 0.2475(7) -0.0448(4) 1.4142(3) 0.0392(12) Uani 1 1 d . . .
C13 C 0.6657(8) 0.0892(5) 0.9804(4) 0.0201(12) Uani 1 1 d . . .
C9 C 0.8450(9) -0.1063(5) 1.0320(4) 0.0225(13) Uani 1 1 d . . .
C6 C 0.1673(9) 0.1201(5) 1.3111(4) 0.0255(14) Uani 1 1 d . . .
C5 C 0.0137(9) 0.1558(5) 1.3704(4) 0.0261(14) Uani 1 1 d . . .
H5 H -0.0259 0.1157 1.4316 0.031 Uiso 1 1 calc R . .
C20 C 0.7771(9) 0.8810(5) 0.4071(4) 0.0267(14) Uani 1 1 d . . .
C3 C 0.1477(9) 0.2742(5) 1.1935(5) 0.0267(14) Uani 1 1 d . . .
H3 H 0.1963 0.3154 1.1341 0.032 Uiso 1 1 calc R . .
O9 O 0.6507(7) 0.5747(4) 0.6786(4) 0.0433(13) Uani 1 1 d . . .
C4 C -0.0792(9) 0.2521(5) 1.3369(5) 0.0280(14) Uani 1 1 d . . .
H4 H -0.1870 0.2761 1.3742 0.034 Uiso 1 1 calc R . .
C17 C 0.6500(10) 0.7767(5) 0.5521(5) 0.0273(14) Uani 1 1 d . . .
H17 H 0.5605 0.7681 0.6078 0.033 Uiso 1 1 calc R . .
C8 C 0.9485(9) -0.2121(5) 1.0654(5) 0.0248(14) Uani 1 1 d . . .
C7 C 0.2802(9) 0.0142(5) 1.3340(4) 0.0262(14) Uani 1 1 d . . .
C12 C 0.7842(8) 0.0493(5) 0.9108(4) 0.0234(13) Uani 1 1 d . . .
H12 H 0.8037 0.0881 0.8480 0.028 Uiso 1 1 calc R . .
C11 C 0.8722(9) -0.0496(5) 0.9378(4) 0.0250(13) Uani 1 1 d . . .
H11 H 0.9510 -0.0790 0.8923 0.030 Uiso 1 1 calc R . .
C15 C 0.7900(10) 0.5903(5) 0.6120(5) 0.0307(15) Uani 1 1 d . . .
C10 C 0.7224(9) -0.0620(5) 1.0973(4) 0.0238(13) Uani 1 1 d . . .
H10 H 0.7015 -0.0997 1.1605 0.029 Uiso 1 1 calc R . .
C19 C 0.9064(11) 0.8006(6) 0.3849(5) 0.0382(17) Uani 1 1 d . . .
H19 H 0.9878 0.8107 0.3265 0.046 Uiso 1 1 calc R . .
C16 C 0.7798(9) 0.6911(5) 0.5371(5) 0.0285(14) Uani 1 1 d . . .
C18 C 0.9116(11) 0.7048(6) 0.4517(5) 0.0376(17) Uani 1 1 d . . .
H18 H 1.0011 0.6505 0.4401 0.045 Uiso 1 1 calc R . .
C1 C -0.1098(9) 0.4195(5) 1.2021(5) 0.0261(14) Uani 1 1 d . . .
C2 C -0.0122(9) 0.3133(5) 1.2477(5) 0.0272(14) Uani 1 1 d . . .
O2 O -0.0186(6) 0.4701(4) 1.1254(4) 0.0402(13) Uani 1 1 d . . .
O16 O 0.4975(6) 0.5958(4) 0.8701(3) 0.0330(11) Uani 1 1 d . . .
H16A H 0.5584 0.6454 0.8658 0.050 Uiso 1 1 d R . .
H16B H 0.3907 0.6221 0.8569 0.050 Uiso 1 1 d R . .
O15 O 0.7084(7) 0.4196(3) 0.9362(3) 0.0316(11) Uani 1 1 d . . .
H15A H 0.8255 0.4242 0.9254 0.047 Uiso 1 1 d R . .
H15B H 0.6584 0.4397 0.9854 0.047 Uiso 1 1 d R . .
O18 O 0.8356(7) 0.3772(4) 0.7485(4) 0.0437(14) Uani 1 1 d . . .
H18A H 0.9128 0.4119 0.7037 0.066 Uiso 1 1 d R . .
H18B H 0.8842 0.3144 0.7623 0.066 Uiso 1 1 d R . .
O14 O 0.2950(6) 0.4090(4) 0.9408(3) 0.0287(10) Uani 1 1 d U . .
H14A H 0.1810 0.4278 0.9620 0.043 Uiso 1 1 d R . .
H14B H 0.3202 0.3462 0.9709 0.043 Uiso 1 1 d R . .
O17 O 0.4165(8) 0.3586(4) 0.7287(4) 0.0463(14) Uani 1 1 d . . .
H17A H 0.3867 0.3939 0.6765 0.069 Uiso 1 1 d R . .
H17B H 0.3308 0.3194 0.7586 0.069 Uiso 1 1 d R . .
O10 O 0.9424(8) 0.5314(4) 0.6046(4) 0.0566(17) Uani 1 1 d . . .
O20 O 0.6014(11) 0.2527(5) 0.6055(5) 0.072(2) Uani 1 1 d . . .
H20A H 0.6069 0.1941 0.5947 0.108 Uiso 1 1 d R . .
H20B H 0.6827 0.2478 0.6385 0.108 Uiso 1 1 d R . .
O19 O 0.3352(11) 0.5665(6) 0.5413(6) 0.087(2) Uani 1 1 d . . .
H19A H 0.2241 0.5580 0.5406 0.130 Uiso 1 1 d R . .
H19B H 0.3307 0.6238 0.5544 0.130 Uiso 1 1 d R . .
O12 O 0.8717(7) 1.0092(4) 0.2649(3) 0.0396(12) Uani 1 1 d . . .

loop_
_atom_site_aniso_label
_atom_site_aniso_U_11
_atom_site_aniso_U_22
_atom_site_aniso_U_33
_atom_site_aniso_U_23
_atom_site_aniso_U_13
_atom_site_aniso_U_12
O11 0.035(3) 0.019(2) 0.025(2) 0.0020(19) 0.001(2) 0.003(2)
C21 0.034(4) 0.027(4) 0.021(3) 0.001(3) -0.003(3) -0.004(3)
O1 0.026(3) 0.036(3) 0.034(3) -0.006(2) -0.003(2) 0.016(2)
Ho1 0.0228(2) 0.0167(2) 0.01877(19) -0.00001(12) 0.00067(12) 0.00648(12)
Cu2 0.0313(6) 0.0173(6) 0.0209(6) 0.0015(4) 0.0007(5) 0.0048(5)
Cu1 0.0253(4) 0.0168(4) 0.0201(4) -0.0009(3) 0.0019(3) 0.0073(3)
O4 0.031(3) 0.019(2) 0.025(2) 0.0025(19) 0.000(2) 0.0072(19)
C14 0.027(3) 0.016(3) 0.026(3) -0.001(3) -0.008(3) 0.002(3)
O7 0.026(2) 0.021(2) 0.021(2) -0.0026(18) 0.0049(18) 0.0105(18)
O8 0.032(3) 0.018(2) 0.022(2) 0.0016(18) 0.0069(19) 0.0028(19)
N1 0.014(2) 0.018(3) 0.023(3) -0.002(2) 0.003(2) 0.004(2)
O5 0.042(3) 0.028(3) 0.033(3) 0.005(2) -0.002(2) 0.011(2)
N3 0.027(3) 0.021(3) 0.021(3) -0.003(2) -0.002(2) 0.004(2)
O13 0.039(3) 0.028(3) 0.036(3) 0.001(2) -0.013(2) 0.004(2)
N2 0.026(3) 0.021(3) 0.021(3) -0.001(2) 0.001(2) 0.005(2)
O6 0.031(3) 0.024(2) 0.035(3) -0.005(2) 0.003(2) 0.012(2)
O3 0.039(3) 0.031(3) 0.028(3) 0.004(2) 0.007(2) 0.008(2)
C13 0.017(3) 0.017(3) 0.021(3) -0.003(2) 0.003(2) -0.001(2)
C9 0.022(3) 0.014(3) 0.027(3) -0.003(3) -0.003(3) 0.001(2)
C6 0.027(3) 0.023(3) 0.023(3) -0.001(3) -0.005(3) -0.001(3)
C5 0.025(3) 0.029(4) 0.017(3) 0.000(3) 0.001(2) -0.001(3)
C20 0.031(4) 0.022(3) 0.020(3) -0.001(3) 0.001(3) 0.000(3)
C3 0.024(3) 0.023(3) 0.025(3) -0.001(3) 0.000(3) 0.003(3)
O9 0.035(3) 0.029(3) 0.040(3) 0.010(2) 0.008(2) 0.009(2)
C4 0.025(3) 0.027(4) 0.028(4) -0.011(3) 0.001(3) 0.005(3)
C17 0.035(4) 0.019(3) 0.023(3) -0.001(3) -0.004(3) 0.001(3)
C8 0.018(3) 0.019(3) 0.032(4) -0.005(3) -0.002(3) 0.005(3)
C7 0.021(3) 0.026(3) 0.022(3) -0.002(3) 0.005(3) 0.003(3)
C12 0.021(3) 0.022(3) 0.020(3) 0.002(3) -0.001(2) 0.000(3)
C11 0.025(3) 0.022(3) 0.024(3) -0.009(3) 0.002(3) 0.004(3)
C15 0.032(4) 0.020(3) 0.024(3) 0.003(3) 0.004(3) 0.008(3)
C10 0.031(3) 0.013(3) 0.022(3) 0.001(2) -0.006(3) 0.003(3)
C19 0.045(4) 0.028(4) 0.026(4) 0.000(3) 0.010(3) 0.005(3)
C16 0.031(4) 0.020(3) 0.026(3) 0.002(3) -0.003(3) 0.003(3)
C18 0.042(4) 0.026(4) 0.027(4) 0.000(3) 0.009(3) 0.009(3)
C1 0.022(3) 0.021(3) 0.030(4) -0.007(3) -0.007(3) 0.011(3)
C2 0.030(4) 0.022(3) 0.028(3) -0.006(3) -0.009(3) 0.005(3)
O2 0.024(3) 0.028(3) 0.045(3) 0.011(2) 0.008(2) 0.006(2)
O16 0.030(3) 0.025(3) 0.037(3) -0.007(2) -0.001(2) 0.005(2)
O15 0.035(3) 0.023(2) 0.035(3) -0.006(2) -0.014(2) 0.007(2)
O18 0.039(3) 0.029(3) 0.039(3) 0.008(2) 0.002(2) 0.016(2)
O14 0.0246(13) 0.0278(13) 0.0273(13) -0.0041(9) 0.0005(9) 0.0002(9)
O17 0.050(3) 0.047(3) 0.047(3) -0.017(3) -0.019(3) 0.004(3)
O10 0.043(3) 0.039(3) 0.049(4) 0.014(3) 0.019(3) 0.015(3)
O20 0.094(5) 0.049(4) 0.068(5) -0.028(3) 0.001(4) 0.007(4)
O19 0.084(6) 0.075(5) 0.079(5) -0.014(4) 0.002(4) 0.013(4)
O12 0.047(3) 0.032(3) 0.024(3) 0.004(2) 0.004(2) 0.001(2)

loop_
_atom_type_symbol
_atom_type_description
_atom_type_scat_dispersion_real
_atom_type_scat_dispersion_imag
_atom_type_scat_source
C C 0.0033 0.0016 'International Tables Vol C Tables 4.2.6.8 and 6.1.1.4'
H H 0.0000 0.0000 'International Tables Vol C Tables 4.2.6.8 and 6.1.1.4'
N N 0.0061 0.0033 'International Tables Vol C Tables 4.2.6.8 and 6.1.1.4'
O O 0.0106 0.0060 'International Tables Vol C Tables 4.2.6.8 and 6.1.1.4'
Cu Cu 0.3201 1.2651 'International Tables Vol C Tables 4.2.6.8 and 6.1.1.4'
Ho Ho -0.2175 4.6783 'International Tables Vol C Tables 4.2.6.8 and 6.1.1.4'

loop_
_geom_angle_atom_site_label_1
_geom_angle_atom_site_label_2
_geom_angle_atom_site_label_3
_geom_angle
_geom_angle_site_symmetry_1
_geom_angle_site_symmetry_3
C21 O11 Cu2 114.6(4) . .
O12 C21 O11 125.0(6) . .
O12 C21 C20 119.8(6) . .
O11 C21 C20 115.2(6) . .
C1 O1 Ho1 135.4(4) . 2_567
O9 Ho1 O14 144.02(17) . .
O9 Ho1 O18 74.39(17) . .
O14 Ho1 O18 140.98(17) . .
O9 Ho1 O17 95.9(2) . .
O14 Ho1 O17 92.64(18) . .
O18 Ho1 O17 87.8(2) . .
O9 Ho1 O1 73.28(18) . 2_567
O14 Ho1 O1 75.85(17) . 2_567
O18 Ho1 O1 140.40(17) . 2_567
O17 Ho1 O1 73.46(18) . 2_567
O9 Ho1 O16 76.65(18) . .
O14 Ho1 O16 77.01(16) . .
O18 Ho1 O16 120.34(19) . .
O17 Ho1 O16 146.34(18) . .
O1 Ho1 O16 72.96(17) 2_567 .
O9 Ho1 O15 111.19(19) . .
O14 Ho1 O15 79.88(16) . .
O18 Ho1 O15 76.93(18) . .
O17 Ho1 O15 143.45(17) . .
O1 Ho1 O15 136.68(16) 2_567 .
O16 Ho1 O15 66.89(15) . .
O9 Ho1 O8 141.37(16) . .
O14 Ho1 O8 74.30(15) . .
O18 Ho1 O8 68.88(16) . .
O17 Ho1 O8 71.59(18) . .
O1 Ho1 O8 132.22(17) 2_567 .
O16 Ho1 O8 132.99(16) . .
O15 Ho1 O8 71.95(15) . .
O11 Cu2 O11 180.000(1) . 2_676
O11 Cu2 N3 84.5(2) . .
O11 Cu2 N3 95.5(2) 2_676 .
O11 Cu2 N3 95.5(2) . 2_676
O11 Cu2 N3 84.5(2) 2_676 2_676
N3 Cu2 N3 180.000(2) . 2_676
O4 Cu1 N2 82.9(2) . .
O4 Cu1 O7 167.1(2) . .
N2 Cu1 O7 94.3(2) . .
O4 Cu1 N1 97.7(2) . .
N2 Cu1 N1 170.4(2) . .
O7 Cu1 N1 82.93(19) . .
O4 Cu1 O13 106.27(19) . .
N2 Cu1 O13 96.1(2) . .
O7 Cu1 O13 86.50(19) . .
N1 Cu1 O13 92.9(2) . .
C7 O4 Cu1 115.2(4) . .
O8 C14 O7 125.6(6) . .
O8 C14 C13 118.2(6) . .
O7 C14 C13 116.2(5) . .
C14 O7 Cu1 114.9(4) . .
C14 O8 Ho1 137.3(4) . .
C10 N1 C13 118.4(5) . .
C10 N1 Cu1 128.5(4) . .
C13 N1 Cu1 113.1(4) . .
C17 N3 C20 119.9(6) . .
C17 N3 Cu2 129.2(5) . .
C20 N3 Cu2 110.8(4) . .
Cu1 O13 H13A 90.8 . .
Cu1 O13 H13B 105.2 . .
H13A O13 H13B 107.7 . .
C3 N2 C6 119.8(6) . .
C3 N2 Cu1 126.6(4) . .
C6 N2 Cu1 113.6(4) . .
N1 C13 C12 122.8(6) . .
N1 C13 C14 112.6(5) . .
C12 C13 C14 124.6(5) . .
C10 C9 C11 118.3(6) . .
C10 C9 C8 119.1(6) . .
C11 C9 C8 122.6(6) . .
N2 C6 C5 121.5(6) . .
N2 C6 C7 112.6(6) . .
C5 C6 C7 125.9(6) . .
C4 C5 C6 118.6(6) . .
C4 C5 H5 120.7 . .
C6 C5 H5 120.7 . .
N3 C20 C19 122.1(6) . .
N3 C20 C21 114.8(6) . .
C19 C20 C21 123.1(6) . .
N2 C3 C2 121.8(6) . .
N2 C3 H3 119.1 . .
C2 C3 H3 119.1 . .
C15 O9 Ho1 140.5(4) . .
C5 C4 C2 119.9(6) . .
C5 C4 H4 120.0 . .
C2 C4 H4 120.0 . .
N3 C17 C16 122.1(6) . .
N3 C17 H17 118.9 . .
C16 C17 H17 118.9 . .
O5 C8 O6 125.8(6) . .
O5 C8 C9 117.7(6) . .
O6 C8 C9 116.5(6) . .
O3 C7 O4 125.1(6) . .
O3 C7 C6 119.8(6) . .
O4 C7 C6 115.2(5) . .
C11 C12 C13 117.6(6) . .
C11 C12 H12 121.2 . .
C13 C12 H12 121.2 . .
C12 C11 C9 120.8(6) . .
C12 C11 H11 119.6 . .
C9 C11 H11 119.6 . .
O9 C15 O10 126.2(6) . .
O9 C15 C16 117.0(6) . .
O10 C15 C16 116.7(6) . .
N1 C10 C9 122.0(6) . .
N1 C10 H10 119.0 . .
C9 C10 H10 119.0 . .
C20 C19 C18 118.5(7) . .
C20 C19 H19 120.7 . .
C18 C19 H19 120.7 . .
C18 C16 C17 118.2(6) . .
C18 C16 C15 119.8(6) . .
C17 C16 C15 121.9(6) . .
C19 C18 C16 119.0(7) . .
C19 C18 H18 120.5 . .
C16 C18 H18 120.5 . .
O1 C1 O2 126.4(6) . .
O1 C1 C2 118.0(6) . .
O2 C1 C2 115.5(6) . .
C4 C2 C3 118.3(6) . .
C4 C2 C1 124.0(6) . .
C3 C2 C1 117.6(6) . .
Ho1 O16 H16A 138.9 . .
Ho1 O16 H16B 98.5 . .
H16A O16 H16B 107.7 . .
Ho1 O15 H15A 122.5 . .
Ho1 O15 H15B 121.2 . .
H15A O15 H15B 107.7 . .
Ho1 O18 H18A 124.2 . .
Ho1 O18 H18B 127.9 . .
H18A O18 H18B 107.7 . .
Ho1 O14 H14A 143.0 . .
Ho1 O14 H14B 106.6 . .
H14A O14 H14B 107.7 . .
Ho1 O17 H17A 117.4 . .
Ho1 O17 H17B 119.1 . .
H17A O17 H17B 107.7 . .
H20A O20 H20B 107.7 . .
H19A O19 H19B 107.7 . .

loop_
_geom_bond_atom_site_label_1
_geom_bond_atom_site_label_2
_geom_bond_distance
_geom_bond_site_symmetry_2
O11 C21 1.285(8) .
O11 Cu2 1.934(4) .
C21 O12 1.227(8) .
C21 C20 1.507(9) .
O1 C1 1.229(8) .
O1 Ho1 2.388(4) 2_567
Ho1 O9 2.315(5) .
Ho1 O14 2.320(4) .
Ho1 O18 2.330(5) .
Ho1 O17 2.332(5) .
Ho1 O1 2.388(4) 2_567
Ho1 O16 2.414(5) .
Ho1 O15 2.443(4) .
Ho1 O8 2.457(4) .
Cu2 O11 1.934(5) 2_676
Cu2 N3 1.970(5) .
Cu2 N3 1.970(5) 2_676
Cu1 O4 1.945(4) .
Cu1 N2 1.949(5) .
Cu1 O7 1.962(4) .
Cu1 N1 1.979(5) .
Cu1 O13 2.377(5) .
O4 C7 1.267(8) .
C14 O8 1.245(8) .
C14 O7 1.269(8) .
C14 C13 1.523(8) .
N1 C10 1.349(8) .
N1 C13 1.356(8) .
O5 C8 1.238(8) .
N3 C17 1.307(8) .
N3 C20 1.358(8) .
O13 H13A 0.8500 .
O13 H13B 0.8500 .
N2 C3 1.329(8) .
N2 C6 1.346(8) .
O6 C8 1.254(8) .
O3 C7 1.234(8) .
C13 C12 1.382(9) .
C9 C10 1.379(9) .
C9 C11 1.389(9) .
C9 C8 1.507(8) .
C6 C5 1.383(9) .
C6 C7 1.517(9) .
C5 C4 1.377(10) .
C5 H5 0.9300 .
C20 C19 1.385(10) .
C3 C2 1.390(9) .
C3 H3 0.9300 .
O9 C15 1.254(8) .
C4 C2 1.383(10) .
C4 H4 0.9300 .
C17 C16 1.410(9) .
C17 H17 0.9300 .
C12 C11 1.373(9) .
C12 H12 0.9300 .
C11 H11 0.9300 .
C15 O10 1.265(8) .
C15 C16 1.497(9) .
C10 H10 0.9300 .
C19 C18 1.389(10) .
C19 H19 0.9300 .
C16 C18 1.405(10) .
C18 H18 0.9300 .
C1 O2 1.258(8) .
C1 C2 1.535(9) .
O16 H16A 0.8500 .
O16 H16B 0.8500 .
O15 H15A 0.8500 .
O15 H15B 0.8500 .
O18 H18A 0.8500 .
O18 H18B 0.8500 .
O14 H14A 0.8500 .
O14 H14B 0.8501 .
O17 H17A 0.8501 .
O17 H17B 0.8500 .
O20 H20A 0.8499 .
O20 H20B 0.8500 .
O19 H19A 0.8500 .
O19 H19B 0.8500 .

loop_
_geom_hbond_atom_site_label_D
_geom_hbond_atom_site_label_H
_geom_hbond_atom_site_label_A
_geom_hbond_distance_DH
_geom_hbond_distance_HA
_geom_hbond_distance_DA
_geom_hbond_angle_DHA
_geom_hbond_site_symmetry_A
O13 H13A O6 0.85 2.04 2.851(7) 159.2 2_757
O13 H13B O12 0.85 2.06 2.855(7) 154.8 1_546
O13 H13B O11 0.85 2.44 3.080(7) 132.4 1_546
O16 H16B O13 0.85 2.31 2.808(6) 117.9 2_667
O16 H16B O1 0.85 2.35 2.855(7) 118.5 2_567
O15 H15A O2 0.85 2.05 2.768(7) 142.2 2_667
O15 H15B O16 0.85 2.17 2.931(7) 148.8 2_667
O18 H18A O10 0.85 1.85 2.601(7) 145.7 .
O18 H18B O5 0.85 2.13 2.695(7) 124.1 2_757
O14 H14A O2 0.85 2.05 2.587(6) 120.7 2_567
O14 H14B O7 0.85 1.90 2.733(6) 164.6 .
O14 H14B O8 0.85 2.46 2.887(6) 112.1 .
O17 H17A O19 0.85 2.65 3.437(10) 154.6 .
O17 H17B O5 0.85 2.12 2.943(8) 164.0 2_657
O20 H20A O3 0.85 2.15 2.923(8) 151.3 2_657
O19 H19A O10 0.85 2.12 2.901(10) 153.5 1_455
